data_2228478
loop_
_publ_author_name
'Dibrov, Sergey'
'Carnevali, Maia'
'Hermann, Thomas'

_publ_section_title
;
 (3,4-Dihydroxyoxolan-2-yl)methyl 4-methylbenzenesulfonate
;
_journal_coeditor_code NG5055
_journal_issue 12
_journal_name_full 'Acta Crystallographica Section E'
_journal_page_first o3088
_journal_paper_doi 10.1107/S1600536810044788
_journal_volume 66
_journal_year 2010
_chemical_formula_iupac 'C12 H16 O6 S'
_chemical_formula_moiety 'C12 H16 O6 S'
_chemical_formula_sum 'C12 H16 O6 S'
_chemical_formula_weight 288.31
_chemical_name_systematic
;
(3,4-Dihydroxyoxolan-2-yl)methyl 4-methylbenzenesulfonate
;
_space_group_IT_number 19
_symmetry_cell_setting orthorhombic
_symmetry_space_group_name_Hall 'P 2ac 2ab'
_symmetry_space_group_name_H-M 'P 21 21 21'
_atom_sites_solution_hydrogens geom
_atom_sites_solution_primary direct
_atom_sites_solution_secondary difmap
_audit_creation_method SHELXL97
_cell_angle_alpha 90.00
_cell_angle_beta 90.00
_cell_angle_gamma 90.00
_cell_formula_units_Z 4
_cell_length_a 5.414(4)
_cell_length_b 10.172(8)
_cell_length_c 24.080(18)
_cell_measurement_reflns_used 3862
_cell_measurement_temperature 173(2)
_cell_measurement_theta_max 23.40
_cell_measurement_theta_min 2.62
_cell_volume 1326.1(17)
_computing_cell_refinement 'SMART (Bruker, 2005)'
_computing_data_collection 'APEX2 (Bruker, 2005)'
_computing_data_reduction 'SMART (Bruker, 2005)'
_computing_molecular_graphics 'SHELXTL (Sheldrick, 2008)'
_computing_publication_material 'SHELXTL (Sheldrick, 2008)'
_computing_structure_refinement 'SHELXL97 (Sheldrick, 2008)'
_computing_structure_solution 'SHELXS97 (Sheldrick, 2008)'
_diffrn_ambient_temperature 173(2)
_diffrn_measured_fraction_theta_full 0.999
_diffrn_measured_fraction_theta_max 0.946
_diffrn_measurement_device_type 'Bruker APEXII CCD'
_diffrn_measurement_method '\f and \w'
_diffrn_radiation_monochromator graphite
_diffrn_radiation_source 'fine-focus sealed tube'
_diffrn_radiation_type MoK\a
_diffrn_radiation_wavelength 0.71073
_diffrn_reflns_av_R_equivalents 0.0564
_diffrn_reflns_av_sigmaI/netI 0.0523
_diffrn_reflns_limit_h_max 7
_diffrn_reflns_limit_h_min -7
_diffrn_reflns_limit_k_max 13
_diffrn_reflns_limit_k_min -13
_diffrn_reflns_limit_l_max 26
_diffrn_reflns_limit_l_min -31
_diffrn_reflns_number 14329
_diffrn_reflns_theta_full 25.00
_diffrn_reflns_theta_max 28.53
_diffrn_reflns_theta_min 1.69
_exptl_absorpt_coefficient_mu 0.264
_exptl_absorpt_correction_T_max 0.9491
_exptl_absorpt_correction_T_min 0.8793
_exptl_absorpt_correction_type multi-scan
_exptl_absorpt_process_details '(SADABS; Bruker, 2005)'
_exptl_crystal_colour colourless
_exptl_crystal_density_diffrn 1.444
_exptl_crystal_density_method 'not measured'
_exptl_crystal_description block
_exptl_crystal_F_000 608
_exptl_crystal_size_max 0.50
_exptl_crystal_size_mid 0.30
_exptl_crystal_size_min 0.20
_refine_diff_density_max 0.261
_refine_diff_density_min -0.194
_refine_ls_abs_structure_details 'Flack (1983), with 1174 Friedel pairs'
_refine_ls_abs_structure_Flack 0.47(12)
_refine_ls_extinction_coef 0.0054(12)
_refine_ls_extinction_expression Fc^*^=kFc[1+0.001xFc^2^\l^3^/sin(2\q)]^-1/4^
_refine_ls_extinction_method 'SHELXL97 (Sheldrick, 2008)'
_refine_ls_goodness_of_fit_ref 1.015
_refine_ls_hydrogen_treatment constr
_refine_ls_matrix_type full
_refine_ls_number_parameters 177
_refine_ls_number_reflns 3154
_refine_ls_number_restraints 0
_refine_ls_restrained_S_all 1.015
_refine_ls_R_factor_all 0.0748
_refine_ls_R_factor_gt 0.0472
_refine_ls_shift/su_max 0.003
_refine_ls_shift/su_mean 0.000
_refine_ls_structure_factor_coef Fsqd
_refine_ls_weighting_details 'calc w = 1/[\s^2^(Fo^2^)+(0.0413P)^2^+0.5008P] where P=(Fo^2^+2Fc^2^)/3'
_refine_ls_weighting_scheme calc
_refine_ls_wR_factor_gt 0.0983
_refine_ls_wR_factor_ref 0.1099
_reflns_number_gt 2333
_reflns_number_total 3154
_reflns_threshold_expression I>2\s(I)
_cod_data_source_file ng5055.cif
_cod_data_source_block I
_cod_original_cell_volume 1326.0(17)
_cod_original_sg_symbol_Hall P2ac2ab
_cod_database_code 2228478
_cod_database_fobs_code 2228478

loop_
_symmetry_equiv_pos_as_xyz
'x, y, z'
'-x+1/2, -y, z+1/2'
'x+1/2, -y+1/2, -z'
'-x, y+1/2, -z+1/2'

loop_
_atom_site_type_symbol
_atom_site_label
_atom_site_fract_x
_atom_site_fract_y
_atom_site_fract_z
_atom_site_U_iso_or_equiv
_atom_site_adp_type
_atom_site_calc_flag
_atom_site_refinement_flags
_atom_site_occupancy
_atom_site_disorder_assembly
_atom_site_disorder_group
S S1 0.49846(15) 0.83391(7) 0.19055(3) 0.03938(19) Uani d . 1 . .
O O4 0.3443(4) 0.9149(2) 0.14690(8) 0.0403(5) Uani d . 1 . .
O O3 -0.1096(4) 0.7717(2) 0.02146(9) 0.0522(6) Uani d . 1 . .
H H3 -0.2351 0.7308 0.0104 0.063 Uiso calc R 1 . .
O O5 0.6954(4) 0.9196(2) 0.20441(10) 0.0558(6) Uani d . 1 . .
O O1 0.1981(4) 0.9922(2) 0.03798(8) 0.0452(5) Uani d . 1 . .
O O6 0.5516(4) 0.7081(2) 0.16814(8) 0.0533(6) Uani d . 1 . .
C C3 -0.1840(5) 0.8929(3) 0.04656(12) 0.0393(7) Uani d . 1 . .
H H3A -0.3360 0.8827 0.0698 0.047 Uiso calc R 1 . .
C C5 0.1566(5) 0.8449(3) 0.11540(12) 0.0397(6) Uani d . 1 . .
H H5A 0.0364 0.8031 0.1409 0.048 Uiso calc R 1 . .
H H5B 0.2338 0.7755 0.0924 0.048 Uiso calc R 1 . .
O O2 -0.3312(4) 1.1107(2) 0.02581(11) 0.0574(6) Uani d . 1 . .
H H2 -0.4753 1.0904 0.0355 0.069 Uiso calc R 1 . .
C C9 -0.0409(6) 0.8029(3) 0.33240(11) 0.0477(8) Uani d . 1 . .
C C11 0.2748(6) 0.9224(3) 0.28326(13) 0.0469(8) Uani d . 1 . .
H H11 0.3752 0.9984 0.2793 0.056 Uiso calc R 1 . .
C C4 0.0298(5) 0.9430(3) 0.07931(11) 0.0354(6) Uani d . 1 . .
H H4 -0.0271 1.0181 0.1029 0.042 Uiso calc R 1 . .
C C10 0.1045(7) 0.9131(3) 0.32584(12) 0.0518(9) Uani d . 1 . .
H H10 0.0872 0.9842 0.3511 0.062 Uiso calc R 1 . .
C C7 0.1562(6) 0.7062(3) 0.25310(12) 0.0431(7) Uani d . 1 . .
H H7 0.1760 0.6342 0.2284 0.052 Uiso calc R 1 . .
C C2 -0.2121(6) 0.9991(3) 0.00288(13) 0.0429(7) Uani d . 1 . .
H H2A -0.2984 0.9661 -0.0311 0.051 Uiso calc R 1 . .
C C6 0.2955(5) 0.8185(3) 0.24657(11) 0.0359(6) Uani d . 1 . .
C C12 -0.2297(8) 0.7949(4) 0.37844(14) 0.0703(11) Uani d . 1 . .
H H12A -0.3449 0.7228 0.3708 0.105 Uiso calc R 1 . .
H H12B -0.3211 0.8779 0.3806 0.105 Uiso calc R 1 . .
H H12C -0.1457 0.7788 0.4138 0.105 Uiso calc R 1 . .
C C1 0.0535(5) 1.0362(3) -0.00883(12) 0.0458(8) Uani d . 1 . .
H H1A 0.1114 0.9932 -0.0433 0.055 Uiso calc R 1 . .
H H1B 0.0689 1.1325 -0.0134 0.055 Uiso calc R 1 . .
C C8 -0.0126(7) 0.6997(3) 0.29599(11) 0.0478(7) Uani d . 1 . .
H H8 -0.1106 0.6229 0.3004 0.057 Uiso calc R 1 . .

loop_
_atom_site_aniso_label
_atom_site_aniso_U_11
_atom_site_aniso_U_22
_atom_site_aniso_U_33
_atom_site_aniso_U_12
_atom_site_aniso_U_13
_atom_site_aniso_U_23
S1 0.0386(3) 0.0384(4) 0.0411(3) 0.0040(4) -0.0029(4) 0.0060(3)
O4 0.0423(11) 0.0401(11) 0.0385(10) 0.0032(10) -0.0059(9) 0.0067(9)
O3 0.0547(13) 0.0456(13) 0.0562(13) -0.0053(11) -0.0067(12) -0.0107(11)
O5 0.0423(12) 0.0619(15) 0.0633(14) -0.0097(12) -0.0080(11) 0.0074(12)
O1 0.0308(11) 0.0596(14) 0.0452(12) -0.0038(10) -0.0002(9) 0.0146(10)
O6 0.0641(15) 0.0438(12) 0.0518(12) 0.0142(11) 0.0056(11) 0.0022(10)
C3 0.0351(15) 0.0448(18) 0.0381(14) -0.0006(14) 0.0023(13) 0.0003(13)
C5 0.0376(15) 0.0412(16) 0.0404(14) -0.0025(14) -0.0027(13) -0.0007(14)
O2 0.0416(12) 0.0519(14) 0.0788(16) 0.0049(11) 0.0027(13) 0.0074(12)
C9 0.059(2) 0.0514(19) 0.0331(13) 0.0089(17) 0.0039(14) 0.0064(14)
C11 0.061(2) 0.0351(17) 0.0441(16) 0.0009(15) -0.0106(15) 0.0002(14)
C4 0.0322(15) 0.0393(15) 0.0347(13) -0.0035(13) 0.0008(12) 0.0030(11)
C10 0.075(2) 0.0412(18) 0.0396(16) 0.0087(17) -0.0040(16) -0.0052(15)
C7 0.0569(19) 0.0326(15) 0.0397(15) -0.0016(15) 0.0018(15) 0.0015(13)
C2 0.0352(16) 0.0484(19) 0.0452(16) -0.0016(14) -0.0071(14) 0.0028(15)
C6 0.0396(15) 0.0337(15) 0.0345(13) 0.0022(13) -0.0036(12) 0.0031(12)
C12 0.084(3) 0.076(3) 0.0504(19) 0.009(2) 0.023(2) 0.001(2)
C1 0.0361(18) 0.061(2) 0.0401(15) 0.0023(14) -0.0006(13) 0.0114(15)
C8 0.0600(18) 0.0426(16) 0.0407(14) -0.0031(18) 0.0032(16) 0.0053(12)

loop_
_atom_type_symbol
_atom_type_description
_atom_type_scat_dispersion_real
_atom_type_scat_dispersion_imag
_atom_type_scat_source
C C 0.0033 0.0016 'International Tables Vol C Tables 4.2.6.8 and 6.1.1.4'
H H 0.0000 0.0000 'International Tables Vol C Tables 4.2.6.8 and 6.1.1.4'
O O 0.0106 0.0060 'International Tables Vol C Tables 4.2.6.8 and 6.1.1.4'
S S 0.1246 0.1234 'International Tables Vol C Tables 4.2.6.8 and 6.1.1.4'

loop_
_geom_angle_atom_site_label_1
_geom_angle_atom_site_label_2
_geom_angle_atom_site_label_3
_geom_angle_site_symmetry_1
_geom_angle_site_symmetry_3
_geom_angle
_geom_angle_publ_flag
O5 S1 O6 . . 119.47(15) ?
O5 S1 O4 . . 103.55(13) ?
O6 S1 O4 . . 109.01(12) ?
O5 S1 C6 . . 110.27(14) ?
O6 S1 C6 . . 109.91(14) ?
O4 S1 C6 . . 103.24(13) ?
C5 O4 S1 . . 117.54(17) ?
C3 O3 H3 . . 109.5 ?
C4 O1 C1 . . 107.7(2) ?
O3 C3 C4 . . 107.4(2) ?
O3 C3 C2 . . 110.4(2) ?
C4 C3 C2 . . 101.6(2) ?
O3 C3 H3A . . 112.3 ?
C4 C3 H3A . . 112.3 ?
C2 C3 H3A . . 112.3 ?
O4 C5 C4 . . 107.3(2) ?
O4 C5 H5A . . 110.2 ?
C4 C5 H5A . . 110.2 ?
O4 C5 H5B . . 110.2 ?
C4 C5 H5B . . 110.2 ?
H5A C5 H5B . . 108.5 ?
C2 O2 H2 . . 109.5 ?
C8 C9 C10 . . 118.9(3) ?
C8 C9 C12 . . 120.1(3) ?
C10 C9 C12 . . 121.0(3) ?
C10 C11 C6 . . 118.4(3) ?
C10 C11 H11 . . 120.8 ?
C6 C11 H11 . . 120.8 ?
O1 C4 C5 . . 110.1(2) ?
O1 C4 C3 . . 104.2(2) ?
C5 C4 C3 . . 115.9(2) ?
O1 C4 H4 . . 108.8 ?
C5 C4 H4 . . 108.8 ?
C3 C4 H4 . . 108.8 ?
C9 C10 C11 . . 121.4(3) ?
C9 C10 H10 . . 119.3 ?
C11 C10 H10 . . 119.3 ?
C6 C7 C8 . . 119.2(3) ?
C6 C7 H7 . . 120.4 ?
C8 C7 H7 . . 120.4 ?
O2 C2 C1 . . 107.8(3) ?
O2 C2 C3 . . 110.3(3) ?
C1 C2 C3 . . 102.2(2) ?
O2 C2 H2A . . 112.0 ?
C1 C2 H2A . . 112.0 ?
C3 C2 H2A . . 112.0 ?
C7 C6 C11 . . 121.1(3) ?
C7 C6 S1 . . 120.5(2) ?
C11 C6 S1 . . 118.4(2) ?
C9 C12 H12A . . 109.5 ?
C9 C12 H12B . . 109.5 ?
H12A C12 H12B . . 109.5 ?
C9 C12 H12C . . 109.5 ?
H12A C12 H12C . . 109.5 ?
H12B C12 H12C . . 109.5 ?
O1 C1 C2 . . 107.0(2) ?
O1 C1 H1A . . 110.3 ?
C2 C1 H1A . . 110.3 ?
O1 C1 H1B . . 110.3 ?
C2 C1 H1B . . 110.3 ?
H1A C1 H1B . . 108.6 ?
C9 C8 C7 . . 120.9(3) ?
C9 C8 H8 . . 119.5 ?
C7 C8 H8 . . 119.5 ?

loop_
_geom_bond_atom_site_label_1
_geom_bond_atom_site_label_2
_geom_bond_site_symmetry_2
_geom_bond_distance
_geom_bond_publ_flag
S1 O5 . 1.417(2) ?
S1 O6 . 1.418(2) ?
S1 O4 . 1.575(2) ?
S1 C6 . 1.747(3) ?
O4 C5 . 1.454(3) ?
O3 C3 . 1.430(4) ?
O3 H3 . 0.8400 ?
O1 C4 . 1.439(3) ?
O1 C1 . 1.443(3) ?
C3 C4 . 1.491(4) ?
C3 C2 . 1.516(4) ?
C3 H3A . 1.0000 ?
C5 C4 . 1.491(4) ?
C5 H5A . 0.9900 ?
C5 H5B . 0.9900 ?
O2 C2 . 1.418(4) ?
O2 H2 . 0.8400 ?
C9 C8 . 1.376(4) ?
C9 C10 . 1.379(5) ?
C9 C12 . 1.510(4) ?
C11 C10 . 1.382(5) ?
C11 C6 . 1.382(4) ?
C11 H11 . 0.9500 ?
C4 H4 . 1.0000 ?
C10 H10 . 0.9500 ?
C7 C6 . 1.378(4) ?
C7 C8 . 1.381(4) ?
C7 H7 . 0.9500 ?
C2 C1 . 1.513(4) ?
C2 H2A . 1.0000 ?
C12 H12A . 0.9800 ?
C12 H12B . 0.9800 ?
C12 H12C . 0.9800 ?
C1 H1A . 0.9900 ?
C1 H1B . 0.9900 ?
C8 H8 . 0.9500 ?

loop_
_geom_hbond_atom_site_label_D
_geom_hbond_atom_site_label_H
_geom_hbond_atom_site_label_A
_geom_hbond_site_symmetry_A
_geom_hbond_distance_DH
_geom_hbond_distance_HA
_geom_hbond_distance_DA
_geom_hbond_angle_DHA
O2 H2 O1 1_455 0.84 2.03 2.834(4) 159.6
O3 H3 O3 3_465 0.84 2.17 2.931(2) 151.0

loop_
_geom_torsion_atom_site_label_1
_geom_torsion_atom_site_label_2
_geom_torsion_atom_site_label_3
_geom_torsion_atom_site_label_4
_geom_torsion_site_symmetry_1
_geom_torsion_site_symmetry_2
_geom_torsion_site_symmetry_3
_geom_torsion_site_symmetry_4
_geom_torsion
_geom_torsion_publ_flag
O5 S1 O4 C5 . . . . 167.5(2) ?
O6 S1 O4 C5 . . . . 39.3(2) ?
C6 S1 O4 C5 . . . . -77.5(2) ?
S1 O4 C5 C4 . . . . 177.38(18) ?
C1 O1 C4 C5 . . . . 154.6(2) ?
C1 O1 C4 C3 . . . . 29.6(3) ?
O4 C5 C4 O1 . . . . 66.7(3) ?
O4 C5 C4 C3 . . . . -175.4(2) ?
O3 C3 C4 O1 . . . . 74.7(3) ?
C2 C3 C4 O1 . . . . -41.3(3) ?
O3 C3 C4 C5 . . . . -46.5(3) ?
C2 C3 C4 C5 . . . . -162.5(2) ?
C8 C9 C10 C11 . . . . 0.8(5) ?
C12 C9 C10 C11 . . . . -178.9(3) ?
C6 C11 C10 C9 . . . . 0.6(5) ?
O3 C3 C2 O2 . . . . 168.6(2) ?
C4 C3 C2 O2 . . . . -77.6(3) ?
O3 C3 C2 C1 . . . . -77.0(3) ?
C4 C3 C2 C1 . . . . 36.7(3) ?
C8 C7 C6 C11 . . . . 2.2(4) ?
C8 C7 C6 S1 . . . . -176.4(2) ?
C10 C11 C6 C7 . . . . -2.1(4) ?
C10 C11 C6 S1 . . . . 176.5(2) ?
O5 S1 C6 C7 . . . . -152.8(2) ?
O6 S1 C6 C7 . . . . -19.1(3) ?
O4 S1 C6 C7 . . . . 97.1(3) ?
O5 S1 C6 C11 . . . . 28.5(3) ?
O6 S1 C6 C11 . . . . 162.3(2) ?
O4 S1 C6 C11 . . . . -81.6(2) ?
C4 O1 C1 C2 . . . . -5.7(3) ?
O2 C2 C1 O1 . . . . 96.4(3) ?
C3 C2 C1 O1 . . . . -19.8(3) ?
C10 C9 C8 C7 . . . . -0.7(5) ?
C12 C9 C8 C7 . . . . 178.9(3) ?
C6 C7 C8 C9 . . . . -0.7(5) ?

loop_
_cod_related_entry_id
_cod_related_entry_database
_cod_related_entry_code
1 ChemSpider 30656380
